data_7109107
loop_
_publ_author_name
'Ina S. Dubinsky-Davidchik'
'Israel Goldberg'
'Arkadi Vigalok'
'Andrei N. Vedernikov'

_publ_section_title
;
 Unprecedented 1,3-migration of the aryl ligand in metallacyclic aryl
 alpha-naphthyl Pt(IV) difluorides to produce beta-arylnaphthyl Pt(II)
 complexes
;
_journal_name_full Chem.Commun.
_journal_page_first 3446
_journal_paper_doi 10.1039/c3cc41079j
_journal_volume 49
_journal_year 2013
_chemical_formula_moiety 'C30 H31 F5 N P Pt'
_chemical_formula_sum 'C30 H31 F5 N P Pt'
_chemical_formula_weight 726.62
_chemical_name_systematic
;
?
;
_space_group_IT_number 61
_symmetry_cell_setting orthorhombic
_symmetry_space_group_name_Hall '-P 2ac 2ab'
_symmetry_space_group_name_H-M 'P b c a'
_atom_sites_solution_hydrogens geom
_atom_sites_solution_primary direct
_atom_sites_solution_secondary difmap
_audit_creation_method SHELXL-97
_cell_angle_alpha 90.00
_cell_angle_beta 90.00
_cell_angle_gamma 90.00
_cell_formula_units_Z 8
_cell_length_a 17.6094(2)
_cell_length_b 16.0440(2)
_cell_length_c 19.7637(2)
_cell_measurement_reflns_used 7063
_cell_measurement_temperature 110(2)
_cell_measurement_theta_max 27.87
_cell_measurement_theta_min 2.00
_cell_volume 5583.74(11)
_computing_cell_refinement Denzo
_computing_data_collection 'Collect, Nonius B.V.'
_computing_data_reduction 'Denzo & Scalepack'
_computing_structure_refinement 'SHELXL-97 (Sheldrick, 1997)'
_computing_structure_solution SIR-97
_diffrn_ambient_temperature 110(2)
_diffrn_detector_area_resol_mean 12.8
_diffrn_measured_fraction_theta_full 0.999
_diffrn_measured_fraction_theta_max 0.999
_diffrn_measurement_device_type 'Nonius KappaCCD'
_diffrn_measurement_method '1 deg. \f scans'
_diffrn_radiation_monochromator graphite
_diffrn_radiation_source 'fine-focus sealed tube'
_diffrn_radiation_type MoK\a
_diffrn_radiation_wavelength 0.71073
_diffrn_reflns_av_R_equivalents 0.0390
_diffrn_reflns_av_sigmaI/netI 0.0319
_diffrn_reflns_limit_h_max 23
_diffrn_reflns_limit_h_min 0
_diffrn_reflns_limit_k_max 21
_diffrn_reflns_limit_k_min 0
_diffrn_reflns_limit_l_max 0
_diffrn_reflns_limit_l_min -25
_diffrn_reflns_number 34676
_diffrn_reflns_theta_full 27.87
_diffrn_reflns_theta_max 27.87
_diffrn_reflns_theta_min 2.00
_diffrn_standards_number 0
_exptl_absorpt_coefficient_mu 5.137
_exptl_absorpt_correction_T_max 0.3600
_exptl_absorpt_correction_T_min 0.3079
_exptl_absorpt_correction_type multi-scan
_exptl_absorpt_process_details 'Blessing, 1995'
_exptl_crystal_colour colorless
_exptl_crystal_density_diffrn 1.729
_exptl_crystal_density_method 'not measured'
_exptl_crystal_description prism
_exptl_crystal_F_000 2848
_exptl_crystal_size_max 0.30
_exptl_crystal_size_mid 0.25
_exptl_crystal_size_min 0.25
_refine_diff_density_max 2.219
_refine_diff_density_min -2.103
_refine_diff_density_rms 0.118
_refine_ls_extinction_method none
_refine_ls_goodness_of_fit_ref 1.032
_refine_ls_hydrogen_treatment constr
_refine_ls_matrix_type full
_refine_ls_number_parameters 350
_refine_ls_number_reflns 6643
_refine_ls_number_restraints 0
_refine_ls_restrained_S_all 1.032
_refine_ls_R_factor_all 0.0553
_refine_ls_R_factor_gt 0.0294
_refine_ls_shift/su_max 0.001
_refine_ls_shift/su_mean 0.000
_refine_ls_structure_factor_coef Fsqd
_refine_ls_weighting_details 'calc w=1/[\s^2^(Fo^2^)+(0.0387P)^2^+1.4150P] where P=(Fo^2^+2Fc^2^)/3'
_refine_ls_weighting_scheme calc
_refine_ls_wR_factor_gt 0.0700
_refine_ls_wR_factor_ref 0.0807
_reflns_number_gt 4355
_reflns_number_total 6643
_reflns_threshold_expression >2sigma(I)
_cod_data_source_file c3cc41079j.txt
_cod_data_source_block ar76
_cod_original_sg_symbol_H-M 'P bca'
_cod_database_code 7109107

loop_
_symmetry_equiv_pos_as_xyz
'x, y, z'
'-x+1/2, -y, z+1/2'
'x+1/2, -y+1/2, -z'
'-x, y+1/2, -z+1/2'
'-x, -y, -z'
'x-1/2, y, -z-1/2'
'-x-1/2, y-1/2, z'
'x, -y-1/2, z-1/2'

loop_
_atom_site_label
_atom_site_type_symbol
_atom_site_fract_x
_atom_site_fract_y
_atom_site_fract_z
_atom_site_U_iso_or_equiv
_atom_site_adp_type
_atom_site_occupancy
_atom_site_symmetry_multiplicity
_atom_site_calc_flag
_atom_site_refinement_flags
Pt1 Pt 0.071215(7) 0.004252(7) 0.248972(5) 0.01784(6) Uani 1 1 d .
P2 P 0.12951(5) 0.05422(6) 0.15231(4) 0.02272(19) Uani 1 1 d .
C3 C 0.1614(2) -0.0339(2) 0.09433(17) 0.0280(8) Uani 1 1 d .
C4 C 0.1023(2) -0.1037(2) 0.10033(18) 0.0347(9) Uani 1 1 d .
H4A H 0.0522 -0.0821 0.0877 0.052 Uiso 1 1 calc R
H4B H 0.1007 -0.1240 0.1471 0.052 Uiso 1 1 calc R
H4C H 0.1161 -0.1497 0.0701 0.052 Uiso 1 1 calc R
C5 C 0.1710(2) -0.0160(3) 0.01842(19) 0.0406(10) Uani 1 1 d .
H5A H 0.2155 0.0197 0.0115 0.061 Uiso 1 1 calc R
H5B H 0.1256 0.0122 0.0013 0.061 Uiso 1 1 calc R
H5C H 0.1781 -0.0686 -0.0060 0.061 Uiso 1 1 calc R
C6 C 0.2361(2) -0.0671(2) 0.12442(19) 0.0394(10) Uani 1 1 d .
H6A H 0.2506 -0.1186 0.1011 0.059 Uiso 1 1 calc R
H6B H 0.2290 -0.0786 0.1727 0.059 Uiso 1 1 calc R
H6C H 0.2761 -0.0253 0.1186 0.059 Uiso 1 1 calc R
C7 C 0.0701(2) 0.1352(2) 0.10804(17) 0.0299(9) Uani 1 1 d .
C8 C 0.1106(2) 0.1906(2) 0.05482(18) 0.0402(10) Uani 1 1 d .
H8A H 0.0740 0.2297 0.0351 0.060 Uiso 1 1 calc R
H8B H 0.1318 0.1553 0.0190 0.060 Uiso 1 1 calc R
H8C H 0.1517 0.2219 0.0767 0.060 Uiso 1 1 calc R
C9 C 0.0429(2) 0.1934(2) 0.16504(17) 0.0362(9) Uani 1 1 d .
H9A H 0.0087 0.2357 0.1462 0.054 Uiso 1 1 calc R
H9B H 0.0868 0.2208 0.1859 0.054 Uiso 1 1 calc R
H9C H 0.0158 0.1608 0.1993 0.054 Uiso 1 1 calc R
C10 C 0.0016(2) 0.0934(2) 0.07440(18) 0.0388(10) Uani 1 1 d .
H10A H -0.0234 0.0565 0.1070 0.058 Uiso 1 1 calc R
H10B H 0.0188 0.0607 0.0354 0.058 Uiso 1 1 calc R
H10C H -0.0343 0.1362 0.0593 0.058 Uiso 1 1 calc R
C11 C 0.15155(18) 0.07230(19) 0.29561(16) 0.0219(7) Uani 1 1 d .
C12 C 0.15046(19) 0.0859(2) 0.36517(16) 0.0252(8) Uani 1 1 d .
H12 H 0.1109 0.0612 0.3909 0.030 Uiso 1 1 calc R
C13 C 0.2049(2) 0.1346(2) 0.39932(17) 0.0297(8) Uani 1 1 d .
H13 H 0.2010 0.1426 0.4468 0.036 Uiso 1 1 calc R
C14 C 0.2635(2) 0.1702(2) 0.36425(17) 0.0292(8) Uani 1 1 d .
H14 H 0.3013 0.2012 0.3876 0.035 Uiso 1 1 calc R
C15 C 0.26773(18) 0.1609(2) 0.29360(17) 0.0247(8) Uani 1 1 d .
C16 C 0.3278(2) 0.1963(2) 0.25553(19) 0.0316(9) Uani 1 1 d .
H16 H 0.3669 0.2260 0.2782 0.038 Uiso 1 1 calc R
C17 C 0.3303(2) 0.1887(2) 0.1877(2) 0.0358(9) Uani 1 1 d .
H17 H 0.3716 0.2129 0.1638 0.043 Uiso 1 1 calc R
C18 C 0.27352(19) 0.1457(2) 0.15088(18) 0.0292(8) Uani 1 1 d .
C19 C 0.21339(19) 0.1092(2) 0.18579(16) 0.0247(7) Uani 1 1 d .
C20 C 0.21097(19) 0.1139(2) 0.25821(15) 0.0225(7) Uani 1 1 d .
C21 C 0.2866(2) 0.1434(2) 0.07568(18) 0.0394(9) Uani 1 1 d .
H21A H 0.3314 0.1092 0.0658 0.059 Uiso 1 1 calc R
H21B H 0.2948 0.2001 0.0589 0.059 Uiso 1 1 calc R
H21C H 0.2421 0.1192 0.0533 0.059 Uiso 1 1 calc R
N22 N -0.02859(15) -0.05957(17) 0.21161(13) 0.0240(6) Uani 1 1 d .
C23 C -0.0338(2) -0.1425(2) 0.20553(16) 0.0286(8) Uani 1 1 d .
H23 H 0.0100 -0.1751 0.2148 0.034 Uiso 1 1 calc R
C24 C -0.0997(2) -0.1833(2) 0.18652(18) 0.0359(9) Uani 1 1 d .
H24 H -0.1003 -0.2422 0.1816 0.043 Uiso 1 1 calc R
C25 C -0.1648(2) -0.1367(3) 0.17468(19) 0.0383(10) Uani 1 1 d .
H25 H -0.2108 -0.1626 0.1608 0.046 Uiso 1 1 calc R
C26 C -0.1608(2) -0.0521(2) 0.18362(18) 0.0333(9) Uani 1 1 d .
H26 H -0.2048 -0.0188 0.1773 0.040 Uiso 1 1 calc R
C27 C -0.0930(2) -0.0151(2) 0.20178(18) 0.0291(8) Uani 1 1 d .
H27 H -0.0915 0.0437 0.2076 0.035 Uiso 1 1 calc R
C28 C 0.03852(18) -0.0477(2) 0.34059(16) 0.0244(7) Uani 1 1 d .
C29 C 0.08253(19) -0.1085(2) 0.37127(17) 0.0244(8) Uani 1 1 d .
C30 C 0.0660(2) -0.1444(2) 0.43287(17) 0.0286(8) Uani 1 1 d .
C31 C 0.0028(2) -0.1184(2) 0.46776(16) 0.0288(8) Uani 1 1 d .
C32 C -0.04370(19) -0.0593(2) 0.43936(16) 0.0265(8) Uani 1 1 d .
C33 C -0.02523(19) -0.0266(2) 0.37722(17) 0.0256(7) Uani 1 1 d .
F34 F -0.07303(11) 0.03362(14) 0.35271(10) 0.0357(5) Uani 1 1 d .
F35 F -0.10629(11) -0.03431(14) 0.47383(9) 0.0365(5) Uani 1 1 d .
F36 F -0.01319(12) -0.15185(13) 0.52905(9) 0.0372(5) Uani 1 1 d .
F37 F 0.11027(12) -0.20572(12) 0.45897(9) 0.0375(5) Uani 1 1 d .
F38 F 0.14756(11) -0.13505(12) 0.34060(9) 0.0327(5) Uani 1 1 d .

loop_
_atom_site_aniso_label
_atom_site_aniso_U_11
_atom_site_aniso_U_22
_atom_site_aniso_U_33
_atom_site_aniso_U_23
_atom_site_aniso_U_13
_atom_site_aniso_U_12
Pt1 0.01665(9) 0.01980(9) 0.01708(9) -0.00138(5) -0.00060(5) -0.00025(5)
P2 0.0253(5) 0.0240(5) 0.0189(4) -0.0004(4) -0.0003(4) 0.0029(4)
C3 0.0292(19) 0.030(2) 0.0248(18) -0.0036(15) 0.0031(16) 0.0051(16)
C4 0.043(2) 0.033(2) 0.0284(19) -0.0093(16) 0.0000(18) -0.0013(19)
C5 0.051(3) 0.041(2) 0.031(2) -0.0056(18) 0.0097(18) 0.000(2)
C6 0.035(2) 0.032(2) 0.051(2) -0.0064(18) 0.0037(19) 0.0114(18)
C7 0.037(2) 0.032(2) 0.0210(18) 0.0016(15) 0.0013(15) 0.0086(17)
C8 0.049(3) 0.039(2) 0.033(2) 0.0088(18) 0.0009(18) 0.012(2)
C9 0.040(2) 0.037(2) 0.031(2) 0.0004(16) -0.0027(17) 0.0190(18)
C10 0.038(2) 0.049(3) 0.030(2) -0.0010(17) -0.0096(18) 0.011(2)
C11 0.0238(17) 0.0192(17) 0.0227(16) 0.0022(13) -0.0021(14) 0.0018(14)
C12 0.0235(18) 0.029(2) 0.0232(17) 0.0044(14) 0.0004(15) 0.0027(15)
C13 0.036(2) 0.031(2) 0.0220(18) -0.0025(15) -0.0083(16) 0.0003(17)
C14 0.031(2) 0.0239(19) 0.0321(19) 0.0004(14) -0.0099(16) -0.0012(15)
C15 0.0224(18) 0.0159(17) 0.036(2) 0.0018(14) -0.0033(15) -0.0012(14)
C16 0.025(2) 0.0226(19) 0.047(3) -0.0007(17) -0.0018(17) -0.0042(14)
C17 0.033(2) 0.027(2) 0.048(2) 0.0038(18) 0.0106(18) -0.0047(17)
C18 0.028(2) 0.0232(19) 0.037(2) 0.0004(15) 0.0046(16) 0.0007(16)
C19 0.0275(19) 0.0198(18) 0.0268(18) 0.0024(14) -0.0001(15) 0.0013(15)
C20 0.0219(17) 0.0199(16) 0.0258(18) 0.0022(13) 0.0006(14) 0.0022(14)
C21 0.046(2) 0.037(2) 0.035(2) 0.0063(17) 0.0119(19) -0.002(2)
N22 0.0225(15) 0.0264(16) 0.0230(15) -0.0025(12) -0.0025(12) -0.0026(13)
C23 0.028(2) 0.028(2) 0.0289(19) 0.0012(15) -0.0005(16) 0.0022(16)
C24 0.041(2) 0.028(2) 0.039(2) 0.0007(16) -0.0022(18) -0.0071(18)
C25 0.029(2) 0.041(2) 0.045(2) -0.0022(19) -0.0084(18) -0.0046(18)
C26 0.0209(18) 0.035(2) 0.044(2) -0.0051(18) -0.0065(16) 0.0020(16)
C27 0.026(2) 0.0285(19) 0.033(2) -0.0004(16) -0.0048(16) -0.0005(16)
C28 0.0253(18) 0.0247(18) 0.0233(17) -0.0014(14) -0.0007(15) -0.0064(15)
C29 0.0238(18) 0.0224(19) 0.0271(18) -0.0092(14) -0.0017(15) 0.0000(15)
C30 0.041(2) 0.0210(19) 0.0243(18) 0.0000(15) -0.0091(16) 0.0007(17)
C31 0.042(2) 0.028(2) 0.0172(17) -0.0019(14) -0.0003(16) -0.0086(17)
C32 0.0232(18) 0.034(2) 0.0218(17) -0.0052(15) 0.0000(15) -0.0066(16)
C33 0.0231(19) 0.0265(18) 0.0273(18) -0.0015(15) -0.0008(15) -0.0012(15)
F34 0.0280(12) 0.0479(14) 0.0312(11) 0.0058(10) 0.0027(9) 0.0116(10)
F35 0.0320(12) 0.0511(14) 0.0263(10) -0.0014(9) 0.0070(9) 0.0013(11)
F36 0.0553(14) 0.0365(13) 0.0197(10) 0.0021(9) 0.0021(10) -0.0063(11)
F37 0.0552(14) 0.0292(12) 0.0280(11) -0.0025(9) -0.0104(10) 0.0116(10)
F38 0.0334(12) 0.0352(12) 0.0294(11) 0.0003(9) 0.0030(9) 0.0094(10)

loop_
_atom_type_symbol
_atom_type_description
_atom_type_scat_dispersion_real
_atom_type_scat_dispersion_imag
_atom_type_scat_source
C C 0.0033 0.0016 'International Tables Vol C Tables 4.2.6.8 and 6.1.1.4'
H H 0.0000 0.0000 'International Tables Vol C Tables 4.2.6.8 and 6.1.1.4'
F F 0.0171 0.0103 'International Tables Vol C Tables 4.2.6.8 and 6.1.1.4'
N N 0.0061 0.0033 'International Tables Vol C Tables 4.2.6.8 and 6.1.1.4'
P P 0.1023 0.0942 'International Tables Vol C Tables 4.2.6.8 and 6.1.1.4'
Pt Pt -1.7033 8.3905 'International Tables Vol C Tables 4.2.6.8 and 6.1.1.4'

loop_
_geom_angle_atom_site_label_1
_geom_angle_atom_site_label_2
_geom_angle_atom_site_label_3
_geom_angle
C11 Pt1 C28 90.75(12)
C11 Pt1 N22 170.00(11)
C28 Pt1 N22 83.25(11)
C11 Pt1 P2 83.00(9)
C28 Pt1 P2 169.60(9)
N22 Pt1 P2 104.05(7)
C19 P2 C7 106.37(16)
C19 P2 C3 109.54(15)
C7 P2 C3 113.38(16)
C19 P2 Pt1 103.01(11)
C7 P2 Pt1 112.10(11)
C3 P2 Pt1 111.75(11)
C4 C3 C5 106.6(3)
C4 C3 C6 107.4(3)
C5 C3 C6 110.4(3)
C4 C3 P2 107.1(2)
C5 C3 P2 118.7(3)
C6 C3 P2 106.1(2)
C3 C4 H4A 109.5
C3 C4 H4B 109.5
H4A C4 H4B 109.5
C3 C4 H4C 109.5
H4A C4 H4C 109.5
H4B C4 H4C 109.5
C3 C5 H5A 109.5
C3 C5 H5B 109.5
H5A C5 H5B 109.5
C3 C5 H5C 109.5
H5A C5 H5C 109.5
H5B C5 H5C 109.5
C3 C6 H6A 109.5
C3 C6 H6B 109.5
H6A C6 H6B 109.5
C3 C6 H6C 109.5
H6A C6 H6C 109.5
H6B C6 H6C 109.5
C10 C7 C9 109.8(3)
C10 C7 C8 108.6(3)
C9 C7 C8 107.0(3)
C10 C7 P2 109.7(3)
C9 C7 P2 104.6(2)
C8 C7 P2 117.0(2)
C7 C8 H8A 109.5
C7 C8 H8B 109.5
H8A C8 H8B 109.5
C7 C8 H8C 109.5
H8A C8 H8C 109.5
H8B C8 H8C 109.5
C7 C9 H9A 109.5
C7 C9 H9B 109.5
H9A C9 H9B 109.5
C7 C9 H9C 109.5
H9A C9 H9C 109.5
H9B C9 H9C 109.5
C7 C10 H10A 109.5
C7 C10 H10B 109.5
H10A C10 H10B 109.5
C7 C10 H10C 109.5
H10A C10 H10C 109.5
H10B C10 H10C 109.5
C12 C11 C20 116.3(3)
C12 C11 Pt1 121.9(2)
C20 C11 Pt1 121.7(2)
C11 C12 C13 123.4(3)
C11 C12 H12 118.3
C13 C12 H12 118.3
C14 C13 C12 120.1(3)
C14 C13 H13 119.9
C12 C13 H13 119.9
C13 C14 C15 119.9(3)
C13 C14 H14 120.0
C15 C14 H14 120.0
C14 C15 C16 121.6(3)
C14 C15 C20 120.2(3)
C16 C15 C20 118.2(3)
C17 C16 C15 121.1(3)
C17 C16 H16 119.4
C15 C16 H16 119.4
C16 C17 C18 122.2(3)
C16 C17 H17 118.9
C18 C17 H17 118.9
C19 C18 C17 119.1(3)
C19 C18 C21 126.6(3)
C17 C18 C21 114.3(3)
C18 C19 C20 119.7(3)
C18 C19 P2 129.2(3)
C20 C19 P2 111.1(2)
C19 C20 C15 119.6(3)
C19 C20 C11 120.5(3)
C15 C20 C11 119.9(3)
C18 C21 H21A 109.5
C18 C21 H21B 109.5
H21A C21 H21B 109.5
C18 C21 H21C 109.5
H21A C21 H21C 109.5
H21B C21 H21C 109.5
C23 N22 C27 117.0(3)
C23 N22 Pt1 123.8(2)
C27 N22 Pt1 118.7(2)
N22 C23 C24 123.5(3)
N22 C23 H23 118.2
C24 C23 H23 118.2
C23 C24 C25 118.9(4)
C23 C24 H24 120.6
C25 C24 H24 120.6
C26 C25 C24 117.9(4)
C26 C25 H25 121.0
C24 C25 H25 121.0
C25 C26 C27 120.3(4)
C25 C26 H26 119.8
C27 C26 H26 119.8
N22 C27 C26 122.3(3)
N22 C27 H27 118.8
C26 C27 H27 118.8
C33 C28 C29 113.5(3)
C33 C28 Pt1 125.9(3)
C29 C28 Pt1 120.6(2)
F38 C29 C30 116.1(3)
F38 C29 C28 119.7(3)
C30 C29 C28 124.3(3)
F37 C30 C31 119.7(3)
F37 C30 C29 121.2(3)
C31 C30 C29 119.2(3)
F36 C31 C30 119.8(3)
F36 C31 C32 121.0(3)
C30 C31 C32 119.2(3)
F35 C32 C31 118.9(3)
F35 C32 C33 121.8(3)
C31 C32 C33 119.2(3)
F34 C33 C32 116.1(3)
F34 C33 C28 119.2(3)
C32 C33 C28 124.6(3)

loop_
_geom_bond_atom_site_label_1
_geom_bond_atom_site_label_2
_geom_bond_distance
Pt1 C11 2.011(3)
Pt1 C28 2.074(3)
Pt1 N22 2.164(3)
Pt1 P2 2.3122(9)
P2 C19 1.843(3)
P2 C7 1.884(4)
P2 C3 1.905(3)
C3 C4 1.534(5)
C3 C5 1.537(5)
C3 C6 1.538(5)
C4 H4A 0.9800
C4 H4B 0.9800
C4 H4C 0.9800
C5 H5A 0.9800
C5 H5B 0.9800
C5 H5C 0.9800
C6 H6A 0.9800
C6 H6B 0.9800
C6 H6C 0.9800
C7 C10 1.531(5)
C7 C9 1.540(5)
C7 C8 1.551(5)
C8 H8A 0.9800
C8 H8B 0.9800
C8 H8C 0.9800
C9 H9A 0.9800
C9 H9B 0.9800
C9 H9C 0.9800
C10 H10A 0.9800
C10 H10B 0.9800
C10 H10C 0.9800
C11 C12 1.392(4)
C11 C20 1.444(4)
C12 C13 1.409(5)
C12 H12 0.9500
C13 C14 1.368(5)
C13 H13 0.9500
C14 C15 1.406(5)
C14 H14 0.9500
C15 C16 1.417(5)
C15 C20 1.434(4)
C16 C17 1.347(5)
C16 H16 0.9500
C17 C18 1.417(5)
C17 H17 0.9500
C18 C19 1.393(5)
C18 C21 1.505(5)
C19 C20 1.434(4)
C21 H21A 0.9800
C21 H21B 0.9800
C21 H21C 0.9800
N22 C23 1.340(4)
N22 C27 1.353(4)
C23 C24 1.383(5)
C23 H23 0.9500
C24 C25 1.390(5)
C24 H24 0.9500
C25 C26 1.370(5)
C25 H25 0.9500
C26 C27 1.381(5)
C26 H26 0.9500
C27 H27 0.9500
C28 C33 1.378(4)
C28 C29 1.386(5)
C29 F38 1.364(4)
C29 C30 1.378(5)
C30 F37 1.357(4)
C30 C31 1.373(5)
C31 F36 1.354(4)
C31 C32 1.373(5)
C32 F35 1.357(4)
C32 C33 1.375(5)
C33 F34 1.370(4)
